data_1538934
loop_
_publ_author_name
'Muller, Olaf'
'Roy, Rustum'

_publ_section_title
;
 Formation and stability of the platinum and rhodium oxides at high
 oxygen pressures and the structures of Pt~3~O~4~, \b-PtO~2~ and RhO~2~
;
_journal_coden_ASTM JCOMAH
_journal_issue 2
_journal_name_full 'Journal of the Less-Common Metals'
_journal_page_first 129
_journal_page_last 146
_journal_paper_doi 10.1016/0022-5088(68)90070-2
_journal_volume 16
_journal_year 1968
_chemical_formula_sum 'O2 Rh'
_chemical_name_systematic 'Rh O2'
_space_group_IT_number 136
_symmetry_space_group_name_Hall '-P 4n 2n'
_symmetry_space_group_name_H-M 'P 42/m n m'
_cell_angle_alpha 90
_cell_angle_beta 90
_cell_angle_gamma 90
_cell_formula_units_Z 2
_cell_length_a 4.489
_cell_length_b 4.489
_cell_length_c 3.09
_cell_volume 62.267
_citation_journal_id_ASTM JCOMAH
_cod_data_source_file Muller_JCOMAH_1968_1177.cif
_cod_data_source_block O2Rh1
_cod_original_cell_volume 62.26696
_cod_original_formula_sum 'O2 Rh1'
_cod_database_code 1538934

loop_
_symmetry_equiv_pos_as_xyz
x,y,z
-y+1/2,x+1/2,z+1/2
-x,-y,z
y+1/2,-x+1/2,z+1/2
x+1/2,-y+1/2,-z+1/2
y,x,-z
-x+1/2,y+1/2,-z+1/2
-y,-x,-z
-x,-y,-z
y-1/2,-x-1/2,-z-1/2
x,y,-z
-y-1/2,x-1/2,-z-1/2
-x-1/2,y-1/2,z-1/2
-y,-x,z
x-1/2,-y-1/2,z-1/2
y,x,z

loop_
_atom_site_label
_atom_site_type_symbol
_atom_site_fract_x
_atom_site_fract_y
_atom_site_fract_z
_atom_site_occupancy
_atom_site_U_iso_or_equiv
O1 O 0.307 0.307 0 1 0.0
Rh1 Rh 0 0 0 1 0.0
